data_2018318
loop_
_publ_author_name
'Portilla, Jaime'
'Lizarazo, Carolina'
'Cobo, Justo'
'Glidewell, Christopher'

_publ_section_title
;
 A \p-stacked chain of hydrogen-bonded dimers in
 3-<i>tert</i>-butyl-1-(4-chlorophenyl)-4-phenylindeno[1,2-<i>b</i>]pyrazolo[4,3-<i>e</i>]pyridin-5(1<i>H</i>)-one
 and a \p-stacked sheet of hydrogen-bonded chains in
 3-<i>tert</i>-butyl-1-(4-chlorophenyl)-4-(4-methoxyphenyl)indeno[1,2-<i>b</i>]pyrazolo[4,3-<i>e</i>]pyridin-5(1<i>H</i>)-one
;
_journal_coeditor_code FG3236
_journal_issue 12
_journal_name_full 'Acta Crystallographica Section C'
_journal_page_first o479
_journal_page_last o483
_journal_paper_doi 10.1107/S0108270111045082
_journal_volume 67
_journal_year 2011
_chemical_formula_iupac 'C29 H22 Cl N3 O'
_chemical_formula_moiety 'C29 H22 Cl N3 O'
_chemical_formula_sum 'C29 H22 Cl N3 O'
_chemical_formula_weight 463.95
_chemical_name_systematic
;
3-<i>tert</i>-butyl-1-(4-chlorophenyl)-4-
phenylindeno[1,2-<i>b</i>]pyrazolo[4,3-<i>e</i>]pyridin-5(1<i>H</i>)-one
;
_space_group_IT_number 2
_symmetry_cell_setting triclinic
_symmetry_space_group_name_Hall '-P 1'
_symmetry_space_group_name_H-M 'P -1'
_atom_sites_solution_hydrogens geom
_atom_sites_solution_primary direct
_atom_sites_solution_secondary difmap
_cell_angle_alpha 102.755(7)
_cell_angle_beta 90.013(8)
_cell_angle_gamma 108.268(7)
_cell_formula_units_Z 2
_cell_length_a 8.1014(5)
_cell_length_b 11.3554(10)
_cell_length_c 13.5762(11)
_cell_measurement_reflns_used 5311
_cell_measurement_temperature 120(2)
_cell_measurement_theta_max 27.50
_cell_measurement_theta_min 2.97
_cell_volume 1153.47(17)
_computing_cell_refinement 'DIRAX/LSQ (Duisenberg <i>et al.</i>, 2000)'
_computing_data_collection 'COLLECT (Hooft, 1999)'
_computing_data_reduction 'EVALCCD (Duisenberg <i>et al.</i>, 2003)'
_computing_molecular_graphics 'PLATON (Spek, 2009)'
_computing_publication_material 'SHELXL97 (Sheldrick, 2008) and PLATON (Spek, 2009)'
_computing_structure_refinement 'SHELXL97 (Sheldrick, 2008)'
_computing_structure_solution 'SIR2004 (Burla <i>et al.</i>, 2005)'
_diffrn_ambient_temperature 120(2)
_diffrn_detector_area_resol_mean 9.091
_diffrn_measured_fraction_theta_full 0.999
_diffrn_measured_fraction_theta_max 0.999
_diffrn_measurement_device_type 'Bruker--Nonius KappaCCD'
_diffrn_measurement_method '\f and \w scans'
_diffrn_radiation_monochromator graphite
_diffrn_radiation_source 'Bruker--Nonius FR591 rotating anode'
_diffrn_radiation_type 'Mo K\a'
_diffrn_radiation_wavelength 0.71073
_diffrn_reflns_av_R_equivalents 0.0453
_diffrn_reflns_av_sigmaI/netI 0.0372
_diffrn_reflns_limit_h_max 10
_diffrn_reflns_limit_h_min -10
_diffrn_reflns_limit_k_max 14
_diffrn_reflns_limit_k_min -14
_diffrn_reflns_limit_l_max 17
_diffrn_reflns_limit_l_min -17
_diffrn_reflns_number 29371
_diffrn_reflns_theta_full 27.50
_diffrn_reflns_theta_max 27.50
_diffrn_reflns_theta_min 2.97
_diffrn_standards_decay_% 0
_diffrn_standards_interval_count 0
_diffrn_standards_interval_time 0
_diffrn_standards_number 0
_exptl_absorpt_coefficient_mu 0.194
_exptl_absorpt_correction_T_max 0.970
_exptl_absorpt_correction_T_min 0.921
_exptl_absorpt_correction_type multi-scan
_exptl_absorpt_process_details '(SADABS; Sheldrick, 2003)'
_exptl_crystal_colour yellow
_exptl_crystal_density_diffrn 1.336
_exptl_crystal_density_method 'not measured'
_exptl_crystal_description block
_exptl_crystal_F_000 484
_exptl_crystal_size_max 0.43
_exptl_crystal_size_mid 0.22
_exptl_crystal_size_min 0.16
_refine_diff_density_max 0.215
_refine_diff_density_min -0.385
_refine_ls_extinction_method none
_refine_ls_goodness_of_fit_ref 1.057
_refine_ls_hydrogen_treatment constr
_refine_ls_matrix_type full
_refine_ls_number_parameters 310
_refine_ls_number_reflns 5310
_refine_ls_number_restraints 0
_refine_ls_restrained_S_all 1.057
_refine_ls_R_factor_all 0.0658
_refine_ls_R_factor_gt 0.0429
_refine_ls_shift/su_max 0.001
_refine_ls_shift/su_mean 0.000
_refine_ls_structure_factor_coef Fsqd
_refine_ls_weighting_details 'w=1/[\s^2^(Fo^2^)+(0.0340P)^2^+0.6438P] where P=(Fo^2^+2Fc^2^)/3'
_refine_ls_weighting_scheme calc
_refine_ls_wR_factor_gt 0.0880
_refine_ls_wR_factor_ref 0.0982
_reflns_number_gt 4065
_reflns_number_total 5310
_reflns_threshold_expression I>2\s(I)
_cod_data_source_file fg3236.cif
_cod_data_source_block I
_cod_original_cell_volume 1153.47(16)
_cod_database_code 2018318
_cod_database_fobs_code 2018318

loop_
_symmetry_equiv_pos_as_xyz
'x, y, z'
'-x, -y, -z'

loop_
_atom_site_type_symbol
_atom_site_label
_atom_site_fract_x
_atom_site_fract_y
_atom_site_fract_z
_atom_site_U_iso_or_equiv
_atom_site_adp_type
_atom_site_calc_flag
_atom_site_refinement_flags
_atom_site_occupancy
_atom_site_symmetry_multiplicity
N N1 1.02625(16) 0.70513(12) 0.52904(9) 0.0174(3) Uani d . 1 1
N N2 1.11894(17) 0.80399(12) 0.60701(10) 0.0194(3) Uani d . 1 1
C C3 1.0432(2) 0.78827(15) 0.69158(12) 0.0186(3) Uani d . 1 1
C C3A 0.8913(2) 0.67420(14) 0.67044(11) 0.0169(3) Uani d . 1 1
C C4 0.7534(2) 0.60694(15) 0.72231(11) 0.0178(3) Uani d . 1 1
C C4A 0.6384(2) 0.49531(15) 0.66349(11) 0.0180(3) Uani d . 1 1
C C5 0.4793(2) 0.40028(15) 0.68971(12) 0.0202(3) Uani d . 1 1
C C5A 0.4119(2) 0.30062(15) 0.59350(12) 0.0187(3) Uani d . 1 1
C C6 0.2704(2) 0.18974(15) 0.57584(13) 0.0222(3) Uani d . 1 1
H H6 0.1999 0.1665 0.6288 0.027 Uiso calc R 1 1
C C7 0.2351(2) 0.11339(16) 0.47773(13) 0.0238(4) Uani d . 1 1
H H7 0.1386 0.0370 0.4634 0.029 Uiso calc R 1 1
C C8 0.3394(2) 0.14757(15) 0.40026(13) 0.0227(3) Uani d . 1 1
H H8 0.3126 0.0941 0.3339 0.027 Uiso calc R 1 1
C C9 0.4824(2) 0.25901(15) 0.41851(12) 0.0196(3) Uani d . 1 1
H H9 0.5536 0.2822 0.3658 0.024 Uiso calc R 1 1
C C9A 0.51688(19) 0.33451(14) 0.51606(12) 0.0172(3) Uani d . 1 1
C C9B 0.65699(19) 0.45486(14) 0.55882(11) 0.0166(3) Uani d . 1 1
N N10 0.77787(16) 0.51619(12) 0.50610(10) 0.0174(3) Uani d . 1 1
C C10A 0.88979(19) 0.62382(14) 0.56436(11) 0.0162(3) Uani d . 1 1
C C11 1.07391(19) 0.70754(14) 0.42839(11) 0.0172(3) Uani d . 1 1
C C12 0.9708(2) 0.62101(16) 0.34494(12) 0.0215(3) Uani d . 1 1
H H12 0.8713 0.5542 0.3545 0.026 Uiso calc R 1 1
C C13 1.0137(2) 0.63248(16) 0.24773(12) 0.0237(4) Uani d . 1 1
H H13 0.9425 0.5744 0.1907 0.028 Uiso calc R 1 1
C C14 1.1601(2) 0.72867(16) 0.23410(12) 0.0228(3) Uani d . 1 1
Cl Cl14 1.20917(6) 0.74609(5) 0.11228(3) 0.03335(13) Uani d . 1 1
C C15 1.2674(2) 0.81194(16) 0.31660(13) 0.0230(3) Uani d . 1 1
H H15 1.3704 0.8756 0.3065 0.028 Uiso calc R 1 1
C C16 1.2239(2) 0.80201(15) 0.41393(12) 0.0204(3) Uani d . 1 1
H H16 1.2963 0.8596 0.4707 0.024 Uiso calc R 1 1
C C31 1.1282(2) 0.88690(16) 0.78844(12) 0.0225(3) Uani d . 1 1
C C32 1.3107(2) 0.96804(17) 0.76897(13) 0.0260(4) Uani d . 1 1
H H32A 1.3009 1.0128 0.7164 0.039 Uiso calc R 1 1
H H32B 1.3816 0.9127 0.7465 0.039 Uiso calc R 1 1
H H32C 1.3661 1.0304 0.8316 0.039 Uiso calc R 1 1
C C33 1.0198(2) 0.97662(18) 0.82136(15) 0.0350(4) Uani d . 1 1
H H33A 0.9038 0.9274 0.8367 0.052 Uiso calc R 1 1
H H33B 1.0082 1.0176 0.7665 0.052 Uiso calc R 1 1
H H33C 1.0782 1.0420 0.8819 0.052 Uiso calc R 1 1
C C34 1.1488(3) 0.8224(2) 0.87339(14) 0.0388(5) Uani d . 1 1
H H34A 1.2138 0.7629 0.8504 0.058 Uiso calc R 1 1
H H34B 1.0335 0.7757 0.8913 0.058 Uiso calc R 1 1
H H34C 1.2125 0.8873 0.9329 0.058 Uiso calc R 1 1
C C41 0.7185(2) 0.64766(15) 0.83053(11) 0.0191(3) Uani d . 1 1
C C42 0.6362(2) 0.73944(16) 0.85842(12) 0.0231(3) Uani d . 1 1
H H42 0.6110 0.7813 0.8098 0.028 Uiso calc R 1 1
C C43 0.5908(2) 0.77002(17) 0.95746(13) 0.0274(4) Uani d . 1 1
H H43 0.5355 0.8332 0.9764 0.033 Uiso calc R 1 1
C C44 0.6260(2) 0.70857(17) 1.02828(12) 0.0267(4) Uani d . 1 1
H H44 0.5954 0.7299 1.0959 0.032 Uiso calc R 1 1
C C45 0.7058(2) 0.61610(17) 1.00049(12) 0.0256(4) Uani d . 1 1
H H45 0.7292 0.5734 1.0490 0.031 Uiso calc R 1 1
C C46 0.7516(2) 0.58556(16) 0.90190(12) 0.0237(4) Uani d . 1 1
H H46 0.8060 0.5218 0.8831 0.028 Uiso calc R 1 1
O O5 0.41358(15) 0.40214(12) 0.77009(9) 0.0282(3) Uani d . 1 1

loop_
_atom_site_aniso_label
_atom_site_aniso_U_11
_atom_site_aniso_U_22
_atom_site_aniso_U_33
_atom_site_aniso_U_12
_atom_site_aniso_U_13
_atom_site_aniso_U_23
N1 0.0163(6) 0.0172(6) 0.0169(6) 0.0031(5) 0.0029(5) 0.0036(5)
N2 0.0187(7) 0.0197(7) 0.0180(7) 0.0049(5) 0.0007(5) 0.0028(5)
C3 0.0172(7) 0.0201(8) 0.0189(8) 0.0065(6) 0.0023(6) 0.0048(6)
C3A 0.0191(7) 0.0185(7) 0.0149(7) 0.0081(6) 0.0025(6) 0.0048(6)
C4 0.0190(8) 0.0211(8) 0.0165(7) 0.0094(6) 0.0027(6) 0.0065(6)
C4A 0.0176(7) 0.0214(8) 0.0179(7) 0.0083(6) 0.0042(6) 0.0077(6)
C5 0.0180(8) 0.0239(8) 0.0216(8) 0.0076(7) 0.0033(6) 0.0097(7)
C5A 0.0178(7) 0.0213(8) 0.0202(8) 0.0087(6) 0.0025(6) 0.0076(6)
C6 0.0189(8) 0.0229(8) 0.0290(9) 0.0080(7) 0.0069(7) 0.0129(7)
C7 0.0196(8) 0.0182(8) 0.0324(9) 0.0046(7) 0.0021(7) 0.0055(7)
C8 0.0224(8) 0.0198(8) 0.0251(8) 0.0074(7) 0.0014(7) 0.0026(7)
C9 0.0199(8) 0.0194(8) 0.0214(8) 0.0074(6) 0.0034(6) 0.0069(6)
C9A 0.0159(7) 0.0172(7) 0.0213(8) 0.0075(6) 0.0029(6) 0.0067(6)
C9B 0.0172(7) 0.0182(7) 0.0171(7) 0.0083(6) 0.0024(6) 0.0056(6)
N10 0.0174(6) 0.0177(6) 0.0189(6) 0.0069(5) 0.0042(5) 0.0063(5)
C10A 0.0154(7) 0.0174(7) 0.0180(7) 0.0067(6) 0.0036(6) 0.0063(6)
C11 0.0168(7) 0.0197(8) 0.0184(7) 0.0085(6) 0.0060(6) 0.0074(6)
C12 0.0175(8) 0.0251(8) 0.0212(8) 0.0050(7) 0.0054(6) 0.0065(7)
C13 0.0221(8) 0.0310(9) 0.0182(8) 0.0092(7) 0.0042(6) 0.0049(7)
C14 0.0249(8) 0.0306(9) 0.0202(8) 0.0145(7) 0.0096(7) 0.0124(7)
Cl14 0.0376(3) 0.0441(3) 0.0229(2) 0.0134(2) 0.01290(18) 0.01654(19)
C15 0.0218(8) 0.0217(8) 0.0281(9) 0.0073(7) 0.0094(7) 0.0104(7)
C16 0.0196(8) 0.0203(8) 0.0231(8) 0.0077(7) 0.0040(6) 0.0069(6)
C31 0.0211(8) 0.0239(8) 0.0177(8) 0.0029(7) 0.0018(6) 0.0018(7)
C32 0.0215(8) 0.0276(9) 0.0232(8) 0.0031(7) 0.0012(7) 0.0012(7)
C33 0.0247(9) 0.0320(10) 0.0369(10) 0.0055(8) 0.0043(8) -0.0098(8)
C34 0.0380(11) 0.0435(12) 0.0246(10) -0.0045(9) -0.0080(8) 0.0126(9)
C41 0.0173(7) 0.0228(8) 0.0154(7) 0.0038(6) 0.0036(6) 0.0048(6)
C42 0.0235(8) 0.0264(9) 0.0206(8) 0.0090(7) 0.0035(6) 0.0063(7)
C43 0.0301(9) 0.0302(9) 0.0232(9) 0.0134(8) 0.0068(7) 0.0035(7)
C44 0.0271(9) 0.0306(9) 0.0167(8) 0.0038(7) 0.0072(7) 0.0021(7)
C45 0.0279(9) 0.0298(9) 0.0187(8) 0.0058(7) 0.0022(7) 0.0095(7)
C46 0.0254(9) 0.0264(9) 0.0206(8) 0.0094(7) 0.0042(7) 0.0067(7)
O5 0.0247(6) 0.0369(7) 0.0196(6) 0.0030(5) 0.0079(5) 0.0093(5)

loop_
_atom_type_symbol
_atom_type_description
_atom_type_scat_dispersion_real
_atom_type_scat_dispersion_imag
_atom_type_scat_source
C C 0.0033 0.0016 'International Tables Vol C Tables 4.2.6.8 and 6.1.1.4'
H H 0.0000 0.0000 'International Tables Vol C Tables 4.2.6.8 and 6.1.1.4'
Cl Cl 0.1484 0.1585 'International Tables Vol C Tables 4.2.6.8 and 6.1.1.4'
N N 0.0061 0.0033 'International Tables Vol C Tables 4.2.6.8 and 6.1.1.4'
O O 0.0106 0.0060 'International Tables Vol C Tables 4.2.6.8 and 6.1.1.4'

loop_
_geom_angle_atom_site_label_1
_geom_angle_atom_site_label_2
_geom_angle_atom_site_label_3
_geom_angle
C10A N1 N2 110.46(12)
C10A N1 C11 130.76(13)
N2 N1 C11 118.55(12)
C3 N2 N1 108.25(12)
N2 C3 C3A 109.96(13)
N2 C3 C31 116.82(13)
C3A C3 C31 133.21(14)
C4 C3A C10A 116.95(14)
C4 C3A C3 139.19(14)
C10A C3A C3 103.84(13)
C4A C4 C3A 115.22(14)
C4A C4 C41 118.19(13)
C3A C4 C41 126.54(14)
C4 C4A C9B 121.36(14)
C4 C4A C5 131.04(14)
C9B C4A C5 107.57(13)
O5 C5 C5A 125.87(15)
O5 C5 C4A 128.74(15)
C5A C5 C4A 105.37(13)
C6 C5A C9A 121.31(15)
C6 C5A C5 129.46(14)
C9A C5A C5 109.23(13)
C5A C6 C7 117.73(15)
C5A C6 H6 121.1
C7 C6 H6 121.1
C6 C7 C8 120.97(15)
C6 C7 H7 119.5
C8 C7 H7 119.5
C7 C8 C9 121.12(15)
C7 C8 H8 119.4
C9 C8 H8 119.4
C9A C9 C8 117.70(15)
C9A C9 H9 121.2
C8 C9 H9 121.2
C9 C9A C5A 121.18(14)
C9 C9A C9B 130.47(14)
C5A C9A C9B 108.35(13)
N10 C9B C4A 125.90(14)
N10 C9B C9A 124.64(14)
C4A C9B C9A 109.44(13)
C9B N10 C10A 112.11(13)
N10 C10A N1 124.18(13)
N10 C10A C3A 128.35(14)
N1 C10A C3A 107.47(13)
C12 C11 C16 119.83(14)
C12 C11 N1 121.46(13)
C16 C11 N1 118.67(14)
C13 C12 C11 119.92(15)
C13 C12 H12 120.0
C11 C12 H12 120.0
C14 C13 C12 119.84(16)
C14 C13 H13 120.1
C12 C13 H13 120.1
C13 C14 C15 120.63(15)
C13 C14 Cl14 119.68(13)
C15 C14 Cl14 119.68(13)
C14 C15 C16 119.73(15)
C14 C15 H15 120.1
C16 C15 H15 120.1
C15 C16 C11 119.97(15)
C15 C16 H16 120.0
C11 C16 H16 120.0
C3 C31 C34 111.04(14)
C3 C31 C32 109.51(13)
C34 C31 C32 107.80(14)
C3 C31 C33 110.11(14)
C34 C31 C33 110.35(15)
C32 C31 C33 107.95(14)
C31 C32 H32A 109.5
C31 C32 H32B 109.5
H32A C32 H32B 109.5
C31 C32 H32C 109.5
H32A C32 H32C 109.5
H32B C32 H32C 109.5
C31 C33 H33A 109.5
C31 C33 H33B 109.5
H33A C33 H33B 109.5
C31 C33 H33C 109.5
H33A C33 H33C 109.5
H33B C33 H33C 109.5
C31 C34 H34A 109.5
C31 C34 H34B 109.5
H34A C34 H34B 109.5
C31 C34 H34C 109.5
H34A C34 H34C 109.5
H34B C34 H34C 109.5
C46 C41 C42 119.31(14)
C46 C41 C4 120.38(14)
C42 C41 C4 120.00(14)
C41 C42 C43 120.10(16)
C41 C42 H42 120.0
C43 C42 H42 120.0
C44 C43 C42 120.15(16)
C44 C43 H43 119.9
C42 C43 H43 119.9
C45 C44 C43 119.91(15)
C45 C44 H44 120.0
C43 C44 H44 120.0
C44 C45 C46 120.11(16)
C44 C45 H45 119.9
C46 C45 H45 119.9
C45 C46 C41 120.41(16)
C45 C46 H46 119.8
C41 C46 H46 119.8

loop_
_geom_bond_atom_site_label_1
_geom_bond_atom_site_label_2
_geom_bond_distance
N1 C10A 1.3640(19)
N1 N2 1.3752(18)
N1 C11 1.4237(19)
N2 C3 1.3223(19)
C3 C3A 1.453(2)
C3 C31 1.524(2)
C3A C4 1.425(2)
C3A C10A 1.426(2)
C4 C4A 1.388(2)
C4 C41 1.495(2)
C4A C9B 1.417(2)
C4A C5 1.500(2)
C5 O5 1.2133(18)
C5 C5A 1.498(2)
C5A C6 1.385(2)
C5A C9A 1.397(2)
C6 C7 1.394(2)
C6 H6 0.9500
C7 C8 1.395(2)
C7 H7 0.9500
C8 C9 1.395(2)
C8 H8 0.9500
C9 C9A 1.384(2)
C9 H9 0.9500
C9A C9B 1.473(2)
C9B N10 1.3225(19)
N10 C10A 1.349(2)
C11 C12 1.393(2)
C11 C16 1.393(2)
C12 C13 1.388(2)
C12 H12 0.9500
C13 C14 1.382(2)
C13 H13 0.9500
C14 C15 1.386(2)
C14 Cl14 1.7402(16)
C15 C16 1.387(2)
C15 H15 0.9500
C16 H16 0.9500
C31 C34 1.531(2)
C31 C32 1.536(2)
C31 C33 1.539(2)
C32 H32A 0.9800
C32 H32B 0.9800
C32 H32C 0.9800
C33 H33A 0.9800
C33 H33B 0.9800
C33 H33C 0.9800
C34 H34A 0.9800
C34 H34B 0.9800
C34 H34C 0.9800
C41 C46 1.389(2)
C41 C42 1.391(2)
C42 C43 1.392(2)
C42 H42 0.9500
C43 C44 1.383(2)
C43 H43 0.9500
C44 C45 1.383(2)
C44 H44 0.9500
C45 C46 1.388(2)
C45 H45 0.9500
C46 H46 0.9500

loop_
_geom_hbond_atom_site_label_D
_geom_hbond_atom_site_label_H
_geom_hbond_atom_site_label_A
_geom_hbond_site_symmetry_A
_geom_hbond_distance_DH
_geom_hbond_distance_HA
_geom_hbond_distance_DA
_geom_hbond_angle_DHA
_geom_hbond_publ_flag
C44 H44 O5 2_667 0.95 2.59 3.232(2) 125 no

loop_
_geom_torsion_atom_site_label_1
_geom_torsion_atom_site_label_2
_geom_torsion_atom_site_label_3
_geom_torsion_atom_site_label_4
_geom_torsion
C10A N1 N2 C3 -0.66(17)
C11 N1 N2 C3 174.40(13)
N1 N2 C3 C3A -0.45(17)
N1 N2 C3 C31 178.79(13)
N2 C3 C3A C4 -176.85(18)
C31 C3 C3A C4 4.1(3)
N2 C3 C3A C10A 1.31(17)
C31 C3 C3A C10A -177.76(16)
C10A C3A C4 C4A 3.4(2)
C3 C3A C4 C4A -178.58(17)
C10A C3A C4 C41 -173.94(14)
C3 C3A C4 C41 4.1(3)
C3A C4 C4A C9B -1.6(2)
C41 C4 C4A C9B 176.05(14)
C3A C4 C4A C5 -179.59(15)
C41 C4 C4A C5 -2.0(2)
C4 C4A C5 O5 1.5(3)
C9B C4A C5 O5 -176.75(16)
C4 C4A C5 C5A -179.94(15)
C9B C4A C5 C5A 1.81(16)
O5 C5 C5A C6 -3.2(3)
C4A C5 C5A C6 178.18(15)
O5 C5 C5A C9A 176.85(16)
C4A C5 C5A C9A -1.76(17)
C9A C5A C6 C7 -0.6(2)
C5 C5A C6 C7 179.46(15)
C5A C6 C7 C8 0.2(2)
C6 C7 C8 C9 0.1(2)
C7 C8 C9 C9A -0.1(2)
C8 C9 C9A C5A -0.2(2)
C8 C9 C9A C9B 179.16(15)
C6 C5A C9A C9 0.6(2)
C5 C5A C9A C9 -179.44(14)
C6 C5A C9A C9B -178.90(14)
C5 C5A C9A C9B 1.05(17)
C4 C4A C9B N10 -1.3(2)
C5 C4A C9B N10 177.16(14)
C4 C4A C9B C9A -179.69(14)
C5 C4A C9B C9A -1.24(17)
C9 C9A C9B N10 2.3(3)
C5A C9A C9B N10 -178.29(14)
C9 C9A C9B C4A -179.32(15)
C5A C9A C9B C4A 0.13(17)
C4A C9B N10 C10A 1.8(2)
C9A C9B N10 C10A 179.97(13)
C9B N10 C10A N1 -179.73(14)
C9B N10 C10A C3A 0.5(2)
N2 N1 C10A N10 -178.30(13)
C11 N1 C10A N10 7.4(2)
N2 N1 C10A C3A 1.50(16)
C11 N1 C10A C3A -172.77(14)
C4 C3A C10A N10 -3.2(2)
C3 C3A C10A N10 178.13(14)
C4 C3A C10A N1 176.99(13)
C3 C3A C10A N1 -1.66(16)
C10A N1 C11 C12 3.3(2)
N2 N1 C11 C12 -170.54(14)
C10A N1 C11 C16 -179.09(15)
N2 N1 C11 C16 7.0(2)
C16 C11 C12 C13 -2.7(2)
N1 C11 C12 C13 174.81(14)
C11 C12 C13 C14 1.0(2)
C12 C13 C14 C15 1.7(2)
C12 C13 C14 Cl14 -177.80(13)
C13 C14 C15 C16 -2.6(2)
Cl14 C14 C15 C16 176.91(12)
C14 C15 C16 C11 0.8(2)
C12 C11 C16 C15 1.8(2)
N1 C11 C16 C15 -175.77(14)
N2 C3 C31 C34 -131.81(16)
C3A C3 C31 C34 47.2(2)
N2 C3 C31 C32 -12.9(2)
C3A C3 C31 C32 166.15(16)
N2 C3 C31 C33 105.68(17)
C3A C3 C31 C33 -75.3(2)
C4A C4 C41 C46 75.0(2)
C3A C4 C41 C46 -107.65(19)
C4A C4 C41 C42 -98.47(18)
C3A C4 C41 C42 78.8(2)
C46 C41 C42 C43 1.2(2)
C4 C41 C42 C43 174.77(15)
C41 C42 C43 C44 -0.5(3)
C42 C43 C44 C45 -0.3(3)
C43 C44 C45 C46 0.5(3)
C44 C45 C46 C41 0.2(3)
C42 C41 C46 C45 -1.0(2)
C4 C41 C46 C45 -174.60(15)

loop_
_cod_related_entry_id
_cod_related_entry_database
_cod_related_entry_code
1 ChemSpider 30654345
